data_7205346
loop_
_publ_author_name
'Xu, Bo'
'Lin, Zujin'
'Han, Liwei'
'Cao, Rong'

_publ_section_title
;
 From 2D \\rightarrow 3D inclined polycatenation to 2D \\rightarrow 3D
 parallel polycatenation: a central metal cationic induce strategy
;
_journal_issue 2
_journal_name_full CrystEngComm
_journal_page_first 440
_journal_paper_doi 10.1039/c0ce00387e
_journal_volume 13
_journal_year 2011
_chemical_formula_sum 'C25 H35 N4 O8 Zn'
_chemical_formula_weight 584.94
_chemical_name_systematic
;
?
;
_space_group_IT_number 15
_symmetry_cell_setting monoclinic
_symmetry_space_group_name_Hall '-C 2yc'
_symmetry_space_group_name_H-M 'C 1 2/c 1'
_atom_sites_solution_hydrogens geom
_atom_sites_solution_primary direct
_atom_sites_solution_secondary difmap
_audit_creation_method SHELXL-97
_cell_angle_alpha 90.00
_cell_angle_beta 97.760(5)
_cell_angle_gamma 90.00
_cell_formula_units_Z 4
_cell_length_a 18.105(6)
_cell_length_b 15.467(5)
_cell_length_c 10.115(3)
_cell_measurement_reflns_used 3656
_cell_measurement_temperature 298(2)
_cell_measurement_theta_max 27.4797
_cell_measurement_theta_min 2.5551
_cell_volume 2806.6(15)
_computing_structure_refinement 'SHELXL-97 (Sheldrick, 1997)'
_computing_structure_solution 'SHELXS-97 (Sheldrick, 1990)'
_diffrn_ambient_temperature 298(2)
_diffrn_measured_fraction_theta_full 0.992
_diffrn_measured_fraction_theta_max 0.992
_diffrn_measurement_device_type Saturn
_diffrn_measurement_method CCD_Profile_fitting
_diffrn_radiation_monochromator graphite
_diffrn_radiation_source 'fine-focus sealed tube'
_diffrn_radiation_type MoK\a
_diffrn_radiation_wavelength 0.71073
_diffrn_reflns_av_R_equivalents 0.0267
_diffrn_reflns_av_sigmaI/netI 0.0264
_diffrn_reflns_limit_h_max 22
_diffrn_reflns_limit_h_min -23
_diffrn_reflns_limit_k_max 20
_diffrn_reflns_limit_k_min -19
_diffrn_reflns_limit_l_max 9
_diffrn_reflns_limit_l_min -13
_diffrn_reflns_number 10699
_diffrn_reflns_theta_full 27.48
_diffrn_reflns_theta_max 27.48
_diffrn_reflns_theta_min 2.56
_exptl_absorpt_coefficient_mu 0.928
_exptl_absorpt_correction_T_max 0.8889
_exptl_absorpt_correction_T_min 0.8362
_exptl_absorpt_correction_type multi-scan
_exptl_crystal_colour red
_exptl_crystal_density_diffrn 1.384
_exptl_crystal_density_method 'not measured'
_exptl_crystal_description rod
_exptl_crystal_F_000 1228
_exptl_crystal_size_max 0.20
_exptl_crystal_size_mid 0.16
_exptl_crystal_size_min 0.13
_refine_diff_density_max 0.454
_refine_diff_density_min -0.767
_refine_diff_density_rms 0.135
_refine_ls_extinction_method none
_refine_ls_goodness_of_fit_ref 1.098
_refine_ls_hydrogen_treatment refxyz
_refine_ls_matrix_type full
_refine_ls_number_parameters 164
_refine_ls_number_reflns 3204
_refine_ls_number_restraints 0
_refine_ls_restrained_S_all 1.098
_refine_ls_R_factor_all 0.0528
_refine_ls_R_factor_gt 0.0453
_refine_ls_shift/su_max 0.000
_refine_ls_shift/su_mean 0.000
_refine_ls_structure_factor_coef Fsqd
_refine_ls_weighting_details 'calc w=1/[\s^2^(Fo^2^)+(0.0976P)^2^+1.9473P] where P=(Fo^2^+2Fc^2^)/3'
_refine_ls_weighting_scheme calc
_refine_ls_wR_factor_gt 0.1339
_refine_ls_wR_factor_ref 0.1484
_reflns_number_gt 2857
_reflns_number_total 3204
_reflns_threshold_expression >2sigma(I)
_cod_data_source_file C0CE00387E.TXT
_cod_data_source_block f:\struct~1\10051910\01
_cod_original_sg_symbol_H-M C2/c
_cod_database_code 7205346

loop_
_symmetry_equiv_pos_as_xyz
'x, y, z'
'-x, y, -z+1/2'
'x+1/2, y+1/2, z'
'-x+1/2, y+1/2, -z+1/2'
'-x, -y, -z'
'x, -y, z-1/2'
'-x+1/2, -y+1/2, -z'
'x+1/2, -y+1/2, z-1/2'

loop_
_atom_site_label
_atom_site_type_symbol
_atom_site_fract_x
_atom_site_fract_y
_atom_site_fract_z
_atom_site_U_iso_or_equiv
_atom_site_adp_type
_atom_site_occupancy
_atom_site_symmetry_multiplicity
_atom_site_calc_flag
_atom_site_refinement_flags
_atom_site_disorder_assembly
_atom_site_disorder_group
Zn1 Zn 0.0000 0.16493(2) 0.2500 0.02609(16) Uani 1 2 d S . .
O1 O 0.00836(11) 0.25055(12) 0.39783(17) 0.0349(4) Uani 1 1 d . . .
O2 O -0.00674(14) 0.12950(13) 0.50725(19) 0.0453(5) Uani 1 1 d . . .
N1 N 0.09140(12) 0.08690(13) 0.2783(2) 0.0294(4) Uani 1 1 d . . .
N2 N 0.24958(13) -0.17647(14) 0.4106(2) 0.0353(5) Uani 1 1 d . . .
C1 C 0.00089(14) 0.20820(17) 0.5053(2) 0.0311(5) Uani 1 1 d . . .
C2 C 0.00123(14) 0.26023(17) 0.6316(2) 0.0303(5) Uani 1 1 d . . .
C3 C 0.0000 0.2153(2) 0.7500 0.0291(7) Uani 1 2 d S . .
H3 H 0.0000 0.1551 0.7500 0.035 Uiso 1 2 calc SR . .
C4 C 0.00136(18) 0.34913(18) 0.6322(3) 0.0403(7) Uani 1 1 d . . .
H6 H 0.0024 0.3788 0.5525 0.048 Uiso 1 1 calc R . .
C5 C 0.0000 0.3960(3) 0.7500 0.0493(11) Uani 1 2 d S . .
C6 C 0.0000 0.4932(3) 0.7500 0.091(3) Uani 1 2 d S . .
H9A H 0.0129 0.5166 0.6773 0.110 Uiso 1 1 d R . .
H9B H 0.0565 0.5094 0.7959 0.110 Uiso 1 1 d R . .
C7 C 0.14681(16) 0.10425(17) 0.3763(3) 0.0376(6) Uani 1 1 d . . .
H10 H 0.1454 0.1558 0.4232 0.045 Uiso 1 1 calc R . .
C8 C 0.20579(16) 0.04891(18) 0.4105(3) 0.0409(6) Uani 1 1 d . . .
H11 H 0.2433 0.0635 0.4790 0.049 Uiso 1 1 calc R . .
C9 C 0.20928(15) -0.02826(17) 0.3431(3) 0.0350(6) Uani 1 1 d . . .
C10 C 0.15151(17) -0.04606(18) 0.2416(3) 0.0399(6) Uani 1 1 d . . .
H13 H 0.1513 -0.0975 0.1940 0.048 Uiso 1 1 calc R . .
C11 C 0.09467(16) 0.01266(17) 0.2118(3) 0.0357(6) Uani 1 1 d . . .
H14 H 0.0570 0.0002 0.1426 0.043 Uiso 1 1 calc R . .
C12 C 0.27359(16) -0.0900(2) 0.3806(3) 0.0444(7) Uani 1 1 d . . .
H15A H 0.3031 -0.0931 0.3076 0.053 Uiso 1 1 calc R . .
H15B H 0.3052 -0.0673 0.4579 0.053 Uiso 1 1 calc R . .
C14 C 0.20631(17) -0.17693(18) 0.5239(3) 0.0395(6) Uani 1 1 d . . .
H16A H 0.1619 -0.1418 0.5024 0.047 Uiso 1 1 calc R . .
H16B H 0.2359 -0.1521 0.6017 0.047 Uiso 1 1 calc R . .
C13 C 0.31567(15) -0.23191(19) 0.4454(3) 0.0415(6) Uani 1 1 d . . .
H17A H 0.3466 -0.2079 0.5225 0.050 Uiso 1 1 calc R . .
H17B H 0.3448 -0.2328 0.3716 0.050 Uiso 1 1 calc R . .
O3 O 0.14946(18) 0.34050(17) 0.4259(3) 0.0699(8) Uiso 1 1 d . . .
H3A H 0.1046 0.3228 0.4121 0.084 Uiso 1 1 d R . .
H3B H 0.1522 0.3868 0.3823 0.084 Uiso 1 1 d R . .
O4 O 0.28485(17) 0.25908(19) 0.3582(3) 0.0760(8) Uiso 1 1 d . . .
H4A H 0.3068 0.2592 0.2892 0.091 Uiso 1 1 d R . .
H4B H 0.2468 0.2265 0.3425 0.091 Uiso 1 1 d R . .

loop_
_atom_site_aniso_label
_atom_site_aniso_U_11
_atom_site_aniso_U_22
_atom_site_aniso_U_33
_atom_site_aniso_U_23
_atom_site_aniso_U_13
_atom_site_aniso_U_12
Zn1 0.0311(2) 0.0259(2) 0.0207(2) 0.000 0.00135(15) 0.000
O1 0.0473(11) 0.0410(10) 0.0165(8) -0.0020(7) 0.0052(7) -0.0018(8)
O2 0.0713(15) 0.0354(10) 0.0295(10) -0.0060(8) 0.0080(9) -0.0063(10)
N1 0.0337(10) 0.0280(10) 0.0256(10) 0.0008(8) 0.0010(8) 0.0027(8)
N2 0.0302(11) 0.0381(12) 0.0378(13) 0.0047(9) 0.0052(9) 0.0107(9)
C1 0.0330(12) 0.0407(14) 0.0195(11) -0.0024(10) 0.0028(9) -0.0010(10)
C2 0.0351(12) 0.0360(13) 0.0198(11) -0.0023(9) 0.0036(9) -0.0004(10)
C3 0.0361(18) 0.0295(16) 0.0216(15) 0.000 0.0041(12) 0.000
C4 0.0627(19) 0.0371(14) 0.0216(13) 0.0043(10) 0.0076(12) 0.0005(13)
C5 0.088(3) 0.0306(19) 0.030(2) 0.000 0.011(2) 0.000
C6 0.196(8) 0.032(2) 0.049(3) 0.000 0.027(4) 0.000
C7 0.0395(14) 0.0291(12) 0.0416(15) -0.0061(10) -0.0033(11) -0.0011(10)
C8 0.0340(14) 0.0387(14) 0.0466(16) -0.0034(12) -0.0069(11) -0.0023(11)
C9 0.0331(13) 0.0329(13) 0.0386(14) 0.0081(10) 0.0031(10) 0.0039(10)
C10 0.0488(16) 0.0327(13) 0.0369(14) -0.0055(11) 0.0005(11) 0.0076(11)
C11 0.0422(14) 0.0340(13) 0.0286(13) -0.0046(10) -0.0034(10) 0.0043(11)
C12 0.0335(14) 0.0424(16) 0.0563(18) 0.0077(13) 0.0028(12) 0.0075(12)
C14 0.0374(14) 0.0400(15) 0.0422(16) 0.0033(11) 0.0092(11) 0.0147(11)
C13 0.0322(13) 0.0438(15) 0.0495(17) 0.0093(12) 0.0090(11) 0.0140(11)

loop_
_atom_type_symbol
_atom_type_description
_atom_type_scat_dispersion_real
_atom_type_scat_dispersion_imag
_atom_type_scat_source
C C 0.0033 0.0016 'International Tables Vol C Tables 4.2.6.8 and 6.1.1.4'
H H 0.0000 0.0000 'International Tables Vol C Tables 4.2.6.8 and 6.1.1.4'
N N 0.0061 0.0033 'International Tables Vol C Tables 4.2.6.8 and 6.1.1.4'
O O 0.0106 0.0060 'International Tables Vol C Tables 4.2.6.8 and 6.1.1.4'
Zn Zn 0.2839 1.4301 'International Tables Vol C Tables 4.2.6.8 and 6.1.1.4'

loop_
_geom_angle_atom_site_label_1
_geom_angle_atom_site_label_2
_geom_angle_atom_site_label_3
_geom_angle
_geom_angle_site_symmetry_1
_geom_angle_site_symmetry_3
_geom_angle_publ_flag
O1 Zn1 O1 96.45(11) . 2 ?
O1 Zn1 N1 118.58(8) . 2 ?
O1 Zn1 N1 108.12(8) 2 2 ?
O1 Zn1 N1 108.12(8) . . ?
O1 Zn1 N1 118.58(8) 2 . ?
N1 Zn1 N1 107.33(12) 2 . ?
C1 O1 Zn1 106.80(16) . . ?
C11 N1 C7 117.7(2) . . ?
C11 N1 Zn1 121.92(18) . . ?
C7 N1 Zn1 119.92(17) . . ?
C12 N2 C14 111.9(2) . . ?
C12 N2 C13 109.2(2) . . ?
C14 N2 C13 108.1(2) . . ?
O2 C1 O1 122.8(2) . . ?
O2 C1 C2 120.2(2) . . ?
O1 C1 C2 116.9(2) . . ?
C4 C2 C3 119.8(2) . . ?
C4 C2 C1 122.5(2) . . ?
C3 C2 C1 117.7(2) . . ?
C2 C3 C2 119.9(3) 2_556 . ?
C2 C3 H3 120.1 2_556 . ?
C2 C3 H3 120.1 . . ?
C2 C4 C5 121.5(3) . . ?
C2 C4 H6 119.3 . . ?
C5 C4 H6 119.3 . . ?
C4 C5 C4 117.5(4) 2_556 . ?
C4 C5 C6 121.23(18) 2_556 . ?
C4 C5 C6 121.23(18) . . ?
C5 C6 H9A 114.4 . . ?
C5 C6 H9B 103.2 . . ?
H9A C6 H9B 85.5 . . ?
N1 C7 C8 122.7(2) . . ?
N1 C7 H10 118.7 . . ?
C8 C7 H10 118.7 . . ?
C7 C8 C9 120.0(3) . . ?
C7 C8 H11 120.0 . . ?
C9 C8 H11 120.0 . . ?
C8 C9 C10 117.1(2) . . ?
C8 C9 C12 120.4(3) . . ?
C10 C9 C12 122.5(3) . . ?
C11 C10 C9 119.8(2) . . ?
C11 C10 H13 120.1 . . ?
C9 C10 H13 120.1 . . ?
N1 C11 C10 122.7(2) . . ?
N1 C11 H14 118.7 . . ?
C10 C11 H14 118.7 . . ?
N2 C12 C9 113.1(2) . . ?
N2 C12 H15A 109.0 . . ?
C9 C12 H15A 109.0 . . ?
N2 C12 H15B 109.0 . . ?
C9 C12 H15B 109.0 . . ?
H15A C12 H15B 107.8 . . ?
N2 C14 C13 110.3(2) . 7_546 ?
N2 C14 H16A 109.6 . . ?
C13 C14 H16A 109.6 7_546 . ?
N2 C14 H16B 109.6 . . ?
C13 C14 H16B 109.6 7_546 . ?
H16A C14 H16B 108.1 . . ?
N2 C13 C14 111.4(2) . 7_546 ?
N2 C13 H17A 109.4 . . ?
C14 C13 H17A 109.4 7_546 . ?
N2 C13 H17B 109.4 . . ?
C14 C13 H17B 109.4 7_546 . ?
H17A C13 H17B 108.0 . . ?
H3A O3 H3B 107.9 . . ?
H4A O4 H4B 107.7 . . ?

loop_
_geom_bond_atom_site_label_1
_geom_bond_atom_site_label_2
_geom_bond_distance
_geom_bond_site_symmetry_2
_geom_bond_publ_flag
Zn1 O1 1.9878(18) . ?
Zn1 O1 1.9878(18) 2 ?
Zn1 N1 2.037(2) 2 ?
Zn1 N1 2.037(2) . ?
O1 C1 1.292(3) . ?
O2 C1 1.225(4) . ?
N1 C11 1.336(3) . ?
N1 C7 1.339(3) . ?
N2 C12 1.451(4) . ?
N2 C14 1.473(4) . ?
N2 C13 1.476(3) . ?
C1 C2 1.509(3) . ?
C2 C4 1.375(4) . ?
C2 C3 1.388(3) . ?
C3 C2 1.388(3) 2_556 ?
C3 H3 0.9300 . ?
C4 C5 1.397(3) . ?
C4 H6 0.9300 . ?
C5 C4 1.397(3) 2_556 ?
C5 C6 1.503(6) . ?
C6 H9A 0.8787 . ?
C6 H9B 1.0941 . ?
C7 C8 1.376(4) . ?
C7 H10 0.9300 . ?
C8 C9 1.380(4) . ?
C8 H11 0.9300 . ?
C9 C10 1.391(4) . ?
C9 C12 1.514(4) . ?
C10 C11 1.375(4) . ?
C10 H13 0.9300 . ?
C11 H14 0.9300 . ?
C12 H15A 0.9700 . ?
C12 H15B 0.9700 . ?
C14 C13 1.509(4) 7_546 ?
C14 H16A 0.9700 . ?
C14 H16B 0.9700 . ?
C13 C14 1.509(4) 7_546 ?
C13 H17A 0.9700 . ?
C13 H17B 0.9700 . ?
O3 H3A 0.8511 . ?
O3 H3B 0.8465 . ?
O4 H4A 0.8484 . ?
O4 H4B 0.8514 . ?
